data_1557282
loop_
_publ_author_name
'Wang, Hui-Feng'
'Ma, Xiong-Feng'
'Zhu, Zhong-Hong'
'Zou, Hua-Hong'
'Liang, Fu-Pei'

_publ_section_title
;
 Regulation of the Metal Center and Coordinating Anion of Mononuclear
 Ln(III) Complexes to Promote an Efficient Luminescence Response to
 Various Organic Solvents
;
_journal_name_full Langmuir
_journal_paper_doi 10.1021/acs.langmuir.9b02990
_journal_year 2020
_chemical_formula_moiety 'C24 H21 N9 O9 Tb'
_chemical_formula_sum 'C24 H21 N9 O9 Tb'
_chemical_formula_weight 738.42
_space_group_crystal_system monoclinic
_space_group_IT_number 14
_space_group_name_Hall '-P 2yn'
_space_group_name_H-M_alt 'P 1 21/n 1'
_atom_sites_solution_hydrogens geom
_atom_sites_solution_primary direct
_atom_sites_solution_secondary difmap
_audit_creation_date 2019-05-27
_audit_creation_method
;
Olex2 1.2
(compiled 2018.05.29 svn.r3508 for OlexSys, GUI svn.r5506)
;
_cell_angle_alpha 90.00
_cell_angle_beta 111.134(5)
_cell_angle_gamma 90.00
_cell_formula_units_Z 4
_cell_length_a 16.6874(6)
_cell_length_b 10.4401(3)
_cell_length_c 18.0360(8)
_cell_measurement_reflns_used 3886
_cell_measurement_temperature 293(2)
_cell_measurement_theta_max 23.1730
_cell_measurement_theta_min 3.4460
_cell_volume 2930.9(2)
_computing_cell_refinement 'CrysAlisPro 1.171.38.43 (Rigaku OD, 2015)'
_computing_data_collection 'CrysAlisPro 1.171.38.43 (Rigaku OD, 2015)'
_computing_data_reduction 'CrysAlisPro 1.171.38.43 (Rigaku OD, 2015)'
_computing_molecular_graphics 'Olex2 (Dolomanov et al., 2009)'
_computing_publication_material 'Olex2 (Dolomanov et al., 2009)'
_computing_structure_refinement 'XL (Sheldrick, 2008)'
_computing_structure_solution 'SHELXS-97 (Sheldrick, 1990)'
_diffrn_ambient_temperature 293(2)
_diffrn_detector 'CCD plate'
_diffrn_detector_area_resol_mean 15.9784
_diffrn_detector_type Eos
_diffrn_measured_fraction_theta_full 0.997
_diffrn_measured_fraction_theta_max 0.997
_diffrn_measurement_details
;
List of Runs (angles in degrees, time in seconds):

  # Type    Start    End  Width  t~exp~   \w     \q     \k     \f   Frames
--------------------------------------------------------------------------
  1  \w      6.00  78.00   1.00   15.00    --   17.61-130.00 -76.00   72
  2  \w    -55.00  62.00   1.00   15.00    --   17.61 -19.00-150.00  117
  3  \w     -8.00  90.00   1.00   15.00    --   17.61  38.00-120.00   98
  4  \w    -51.00 -26.00   1.00   15.00    --   17.61 -57.00  90.00   25
;
_diffrn_measurement_device 'four-circle diffractometer'
_diffrn_measurement_device_type 'SuperNova, Single source at offset, Eos'
_diffrn_measurement_method '\w scans'
_diffrn_orient_matrix_type 'CrysAlisPro convention (1999,Acta A55,543-557)'
_diffrn_orient_matrix_UB_11 0.0149917000
_diffrn_orient_matrix_UB_12 0.0044027000
_diffrn_orient_matrix_UB_13 -0.0320696000
_diffrn_orient_matrix_UB_21 0.0424754000
_diffrn_orient_matrix_UB_22 0.0092959000
_diffrn_orient_matrix_UB_23 0.0273198000
_diffrn_orient_matrix_UB_31 0.0068828000
_diffrn_orient_matrix_UB_32 -0.0671411000
_diffrn_orient_matrix_UB_33 0.0016460000
_diffrn_radiation_monochromator mirror
_diffrn_radiation_probe x-ray
_diffrn_radiation_type MoK\a
_diffrn_radiation_wavelength 0.71073
_diffrn_reflns_av_R_equivalents 0.0451
_diffrn_reflns_av_unetI/netI 0.0614
_diffrn_reflns_limit_h_max 20
_diffrn_reflns_limit_h_min -20
_diffrn_reflns_limit_k_max 11
_diffrn_reflns_limit_k_min -12
_diffrn_reflns_limit_l_max 18
_diffrn_reflns_limit_l_min -21
_diffrn_reflns_number 15996
_diffrn_reflns_theta_full 25.50
_diffrn_reflns_theta_max 25.50
_diffrn_reflns_theta_min 3.46
_diffrn_source 'micro-focus sealed X-ray tube'
_diffrn_source_type 'SuperNova (Mo) X-ray Source'
_exptl_absorpt_coefficient_mu 2.478
_exptl_absorpt_correction_T_max 1.00000
_exptl_absorpt_correction_T_min 0.73368
_exptl_absorpt_correction_type multi-scan
_exptl_absorpt_process_details
;
CrysAlisPro 1.171.38.43 (Rigaku Oxford Diffraction, 2015)
Empirical absorption correction using spherical harmonics,
 implemented in SCALE3 ABSPACK scaling algorithm.
;
_exptl_crystal_density_diffrn 1.673
_exptl_crystal_density_method 'not measured'
_exptl_crystal_description block
_exptl_crystal_F_000 1460
_refine_diff_density_max 0.948
_refine_diff_density_min -0.612
_refine_diff_density_rms 0.099
_refine_ls_extinction_method none
_refine_ls_goodness_of_fit_ref 1.024
_refine_ls_hydrogen_treatment constr
_refine_ls_matrix_type full
_refine_ls_number_parameters 417
_refine_ls_number_reflns 5433
_refine_ls_number_restraints 144
_refine_ls_restrained_S_all 1.043
_refine_ls_R_factor_all 0.0781
_refine_ls_R_factor_gt 0.0484
_refine_ls_shift/su_max 0.000
_refine_ls_shift/su_mean 0.000
_refine_ls_structure_factor_coef Fsqd
_refine_ls_weighting_details 'calc w=1/[\s^2^(Fo^2^)+(0.0589P)^2^+3.1988P] where P=(Fo^2^+2Fc^2^)/3'
_refine_ls_weighting_scheme calc
_refine_ls_wR_factor_gt 0.1154
_refine_ls_wR_factor_ref 0.1355
_reflns_number_gt 3691
_reflns_number_total 5433
_reflns_threshold_expression >2sigma(I)
_cod_data_source_file la9b02990_si_002.cif
_cod_data_source_block 20180921_lfp_whf_5aaa
_cod_original_cell_volume 2930.85(19)
_cod_database_code 1557282
_reflns_odcompleteness_completeness 99.67
_reflns_odcompleteness_iscentric 1
_reflns_odcompleteness_theta 26.32
_olex2_refinement_description
;
1. Fixed Uiso
 At 1.2 times of:
  All C(H) groups
 At 1.5 times of:
  All C(H,H,H) groups
2. Rigid bond restraints
 O4
 with sigma for 1-2 distances of 0.02 and sigma for 1-3 distances of 0.01
3. Uiso/Uaniso restraints and constraints
O1 \\sim O2 \\sim O5 \\sim O8 \\sim O3 \\sim O7 \\sim O4 \\sim O9 \\sim O6:
within 3.8A with sigma of 0.02 and sigma for terminal atoms of 0.01
Uanis(O1) \\sim Ueq, Uanis(O2) \\sim Ueq, Uanis(O5) \\sim Ueq, Uanis(O8) \\sim
Ueq, Uanis(O3) \\sim Ueq, Uanis(O7) \\sim Ueq, Uanis(O4) \\sim Ueq, Uanis(O9)
\\sim Ueq, Uanis(O6) \\sim Ueq: with sigma of 0.02 and sigma for terminal atoms
of 0.01
4. Others
 Fixed Sof: C13(0.5) H13(0.5) C15(0.5) H15(0.5) C12(0.5) H12(0.5) C17(0.5)
 H17(0.5) C16(0.5) H16(0.5) C14(0.5) H14(0.5)
5.a Ternary CH refined with riding coordinates:
 C10(H10), C11(H11), C13(H13), C15(H15), C12(H12), C17(H17), C16(H16), C14(H14)
5.b Aromatic/amide H refined with riding coordinates:
 C23(H23), C20(H20), C26(H26), C9(H9), C24(H24), C6(H6), C3(H3), C25(H25),
 C4(H4), C5(H5)
5.c Idealised Me refined as rotating group:
 C1(H1A,H1B,H1C), C28(H28A,H28B,H28C)
;
_olex2_submission_special_instructions 'No special instructions were received'
_oxdiff_exptl_absorpt_empirical_details
;
Empirical correction (ABSPACK) includes:
- Absorption correction using spherical harmonics
- Frame scaling
;
_oxdiff_exptl_absorpt_empirical_full_max 1.530
_oxdiff_exptl_absorpt_empirical_full_min 0.831

loop_
_space_group_symop_id
_space_group_symop_operation_xyz
1 'x, y, z'
2 '-x+1/2, y+1/2, -z+1/2'
3 '-x, -y, -z'
4 'x-1/2, -y-1/2, z-1/2'

loop_
_atom_site_label
_atom_site_type_symbol
_atom_site_fract_x
_atom_site_fract_y
_atom_site_fract_z
_atom_site_U_iso_or_equiv
_atom_site_adp_type
_atom_site_occupancy
_atom_site_calc_flag
_atom_site_refinement_flags_posn
_atom_site_refinement_flags_adp
Tb1 Tb 0.27605(2) 0.78053(3) 0.54413(2) 0.05520(17) Uani 1 d . .
O1 O 0.2175(3) 0.5751(5) 0.5669(4) 0.0688(14) Uani 1 d . U
O2 O 0.2871(4) 0.6800(6) 0.6722(3) 0.0713(14) Uani 1 d . U
N5 N 0.3939(4) 0.6162(6) 0.5763(4) 0.0604(16) Uani 1 d . .
N7 N 0.2515(4) 0.5773(6) 0.6419(5) 0.0662(17) Uani 1 d . .
N2 N 0.1345(4) 0.8441(6) 0.5571(4) 0.0605(16) Uani 1 d . .
O5 O 0.2748(5) 0.6787(7) 0.4198(4) 0.1006(19) Uani 1 d . U
O8 O 0.2390(5) 0.9532(7) 0.4434(4) 0.108(2) Uani 1 d . U
N1 N 0.0607(5) 0.9704(7) 0.6098(4) 0.077(2) Uani 1 d . .
O3 O 0.2517(4) 0.4849(6) 0.6822(4) 0.0907(18) Uani 1 d . U
N3 N 0.2795(4) 0.9840(6) 0.6226(4) 0.075(2) Uani 1 d . .
O7 O 0.3682(5) 0.8980(7) 0.4874(5) 0.102(2) Uani 1 d . U
N6 N 0.5301(4) 0.5548(7) 0.6365(4) 0.075(2) Uani 1 d . .
N9 N 0.3120(7) 0.9582(8) 0.4382(6) 0.093(3) Uani 1 d . .
C22 C 0.4033(5) 0.4934(7) 0.5509(5) 0.061(2) Uani 1 d . .
N4 N 0.4217(4) 0.8441(7) 0.6505(4) 0.079(2) Uani 1 d . .
N8 N 0.1956(5) 0.6840(8) 0.3794(5) 0.089(2) Uani 1 d . .
O4 O 0.1498(5) 0.7195(8) 0.4134(5) 0.120(2) Uani 1 d . U
C21 C 0.4704(5) 0.6480(8) 0.6265(5) 0.065(2) Uani 1 d . .
O9 O 0.3225(5) 1.0188(7) 0.3837(5) 0.118(2) Uani 1 d . U
C7 C 0.0516(5) 0.7963(7) 0.5350(5) 0.066(2) Uani 1 d . .
C2 C 0.0056(6) 0.8780(9) 0.5684(5) 0.078(3) Uani 1 d . .
C8 C 0.1370(5) 0.9447(8) 0.6021(5) 0.064(2) Uani 1 d . .
C23 C 0.3451(6) 0.4124(8) 0.4996(5) 0.072(2) Uani 1 d . .
H23 H 0.2879 0.4363 0.4753 0.086 Uiso 1 calc R .
C27 C 0.4884(5) 0.4536(8) 0.5880(5) 0.069(2) Uani 1 d . .
O6 O 0.1730(5) 0.6531(8) 0.3097(5) 0.130(2) Uani 1 d . U
C20 C 0.4851(5) 0.7702(9) 0.6651(6) 0.080(3) Uani 1 d . .
H20 H 0.5395 0.7940 0.6997 0.096 Uiso 1 calc R .
C26 C 0.5167(7) 0.3341(10) 0.5711(7) 0.089(3) Uani 1 d . .
H26 H 0.5737 0.3083 0.5944 0.107 Uiso 1 calc R .
C9 C 0.2137(6) 1.0213(8) 0.6348(5) 0.077(3) Uani 1 d . .
H9 H 0.2145 1.0953 0.6638 0.093 Uiso 1 calc R .
C24 C 0.3732(7) 0.2938(8) 0.4844(7) 0.085(3) Uani 1 d . .
H24 H 0.3339 0.2378 0.4499 0.102 Uiso 1 calc R .
C1 C 0.0414(7) 1.0712(9) 0.6587(5) 0.101(3) Uani 1 d . .
H1A H -0.0166 1.1005 0.6328 0.152 Uiso 1 calc GR .
H1B H 0.0803 1.1417 0.6650 0.152 Uiso 1 calc GR .
H1C H 0.0480 1.0369 0.7099 0.152 Uiso 1 calc GR .
C6 C 0.0138(6) 0.6905(9) 0.4892(6) 0.087(3) Uani 1 d . .
H6 H 0.0445 0.6368 0.4679 0.104 Uiso 1 calc R .
C3 C -0.0821(6) 0.8536(12) 0.5548(7) 0.097(3) Uani 1 d . .
H3 H -0.1137 0.9053 0.5762 0.116 Uiso 1 calc R .
C25 C 0.4557(9) 0.2579(10) 0.5184(8) 0.097(4) Uani 1 d . .
H25 H 0.4720 0.1782 0.5056 0.117 Uiso 1 calc R .
C28 C 0.6202(6) 0.5567(11) 0.6896(7) 0.117(4) Uani 1 d . .
H28A H 0.6384 0.6438 0.7027 0.175 Uiso 1 calc GR .
H28B H 0.6550 0.5173 0.6636 0.175 Uiso 1 calc GR .
H28C H 0.6265 0.5105 0.7374 0.175 Uiso 1 calc GR .
C4 C -0.1174(7) 0.7501(14) 0.5085(9) 0.122(5) Uani 1 d . .
H4 H -0.1752 0.7329 0.4977 0.146 Uiso 1 calc R .
C5 C -0.0727(7) 0.6691(11) 0.4767(7) 0.106(4) Uani 1 d . .
H5 H -0.1007 0.5992 0.4465 0.127 Uiso 1 calc R .
C18 C 0.4323(7) 0.9692(9) 0.6936(8) 0.114(4) Uani 1 d . .
C10 C 0.3638(7) 1.0563(8) 0.6490(7) 0.110(4) Uani 1 d . .
H10 H 0.3743 1.0764 0.6003 0.132 Uiso 1 calc R .
C11 C 0.3669(9) 1.1828(10) 0.6904(8) 0.136(6) Uani 1 d . .
H11 H 0.3200 1.2424 0.6633 0.163 Uiso 1 calc R .
C13 C 0.384(2) 1.171(2) 0.7609(15) 0.113(9) Uani 0.50 d . .
H13 H 0.3519 1.2221 0.7866 0.136 Uiso 0.50 calc R .
C15 C 0.4575(16) 1.081(2) 0.8136(12) 0.100(7) Uani 0.50 d . .
H15 H 0.4750 1.0840 0.8716 0.120 Uiso 0.50 calc R .
C12 C 0.4438(19) 1.237(2) 0.729(2) 0.130(10) Uani 0.50 d . .
H12 H 0.4520 1.3304 0.7326 0.157 Uiso 0.50 calc R .
C17 C 0.4375(17) 0.9513(18) 0.7701(11) 0.105(8) Uani 0.50 d . .
H17 H 0.4499 0.8684 0.7973 0.125 Uiso 0.50 calc R .
C16 C 0.5102(12) 1.0304(18) 0.7244(15) 0.112(8) Uani 0.50 d . .
H16 H 0.5635 0.9897 0.7254 0.135 Uiso 0.50 calc R .
C14 C 0.5109(17) 1.148(3) 0.774(2) 0.166(14) Uani 0.50 d . .
H14 H 0.5667 1.1834 0.8076 0.199 Uiso 0.50 calc R .

loop_
_atom_site_aniso_label
_atom_site_aniso_U_11
_atom_site_aniso_U_22
_atom_site_aniso_U_33
_atom_site_aniso_U_23
_atom_site_aniso_U_13
_atom_site_aniso_U_12
Tb1 0.0420(2) 0.0524(3) 0.0626(3) -0.00237(17) 0.00839(17) 0.00586(16)
O1 0.056(3) 0.070(3) 0.078(4) -0.006(3) 0.020(3) -0.002(2)
O2 0.074(4) 0.069(3) 0.069(3) -0.006(3) 0.024(3) 0.006(3)
N5 0.042(3) 0.067(4) 0.067(4) 0.006(3) 0.015(3) 0.012(3)
N7 0.068(4) 0.054(4) 0.080(5) 0.007(4) 0.030(4) 0.007(3)
N2 0.054(4) 0.058(4) 0.066(4) 0.001(3) 0.017(3) 0.012(3)
O5 0.086(4) 0.110(4) 0.088(4) -0.018(3) 0.009(3) 0.019(3)
O8 0.115(5) 0.100(4) 0.118(5) 0.025(4) 0.053(4) 0.044(4)
N1 0.073(5) 0.080(5) 0.078(5) 0.016(4) 0.029(4) 0.032(4)
O3 0.101(4) 0.079(3) 0.090(4) 0.009(3) 0.033(3) 0.000(3)
N3 0.057(4) 0.057(4) 0.089(5) -0.014(4) 0.000(4) 0.006(3)
O7 0.092(4) 0.100(4) 0.115(5) 0.018(4) 0.038(4) 0.005(4)
N6 0.046(4) 0.090(5) 0.084(5) 0.025(4) 0.017(4) 0.022(4)
N9 0.138(9) 0.067(5) 0.091(6) 0.005(4) 0.065(7) -0.001(5)
C22 0.060(5) 0.054(4) 0.077(6) 0.010(4) 0.033(4) 0.009(4)
N4 0.052(4) 0.073(4) 0.090(5) -0.011(4) -0.002(4) 0.001(4)
N8 0.068(5) 0.098(6) 0.079(6) -0.033(5) 0.001(4) 0.002(4)
O4 0.083(4) 0.159(5) 0.111(5) -0.025(4) 0.028(4) 0.009(4)
C21 0.041(4) 0.081(6) 0.064(5) 0.015(4) 0.010(4) 0.011(4)
O9 0.133(4) 0.112(4) 0.112(4) 0.011(4) 0.046(4) 0.004(4)
C7 0.049(4) 0.065(5) 0.080(6) 0.017(4) 0.017(4) 0.011(4)
C2 0.066(6) 0.094(7) 0.077(6) 0.036(5) 0.029(5) 0.034(5)
C8 0.066(5) 0.067(5) 0.055(5) 0.009(4) 0.017(4) 0.022(4)
C23 0.070(6) 0.064(5) 0.091(6) 0.005(5) 0.039(5) 0.007(4)
C27 0.062(5) 0.078(6) 0.079(6) 0.030(5) 0.038(5) 0.022(5)
O6 0.116(5) 0.157(5) 0.092(4) -0.024(4) 0.005(4) 0.005(4)
C20 0.043(5) 0.089(6) 0.080(6) -0.004(5) -0.012(4) -0.001(4)
C26 0.089(7) 0.093(7) 0.110(8) 0.046(6) 0.066(7) 0.048(6)
C9 0.085(7) 0.064(5) 0.069(6) -0.016(4) 0.009(5) 0.019(5)
C24 0.092(7) 0.066(6) 0.113(8) 0.005(5) 0.057(7) 0.007(5)
C1 0.110(8) 0.117(8) 0.080(7) -0.002(6) 0.038(6) 0.060(7)
C6 0.058(5) 0.076(6) 0.112(8) 0.009(5) 0.012(5) -0.001(4)
C3 0.063(6) 0.123(9) 0.112(9) 0.065(7) 0.040(6) 0.046(6)
C25 0.125(10) 0.071(6) 0.128(10) 0.002(6) 0.082(9) 0.017(6)
C28 0.049(6) 0.160(10) 0.127(9) 0.030(8) 0.015(6) 0.031(6)
C4 0.052(6) 0.148(11) 0.148(13) 0.079(10) 0.015(7) 0.016(7)
C5 0.059(6) 0.098(7) 0.140(10) 0.028(7) 0.011(7) -0.003(6)
C18 0.085(8) 0.075(6) 0.134(10) -0.041(7) -0.017(7) 0.001(5)
C10 0.098(8) 0.063(6) 0.124(9) -0.032(6) -0.013(7) 0.000(5)
C11 0.166(13) 0.078(7) 0.101(10) -0.031(7) -0.027(9) 0.019(8)
C13 0.18(3) 0.080(14) 0.094(17) -0.028(13) 0.072(19) 0.033(17)
C15 0.110(18) 0.118(17) 0.058(12) -0.017(12) 0.011(12) 0.008(15)
C12 0.13(2) 0.092(16) 0.18(3) -0.053(18) 0.06(2) -0.076(17)
C17 0.20(3) 0.068(12) 0.054(12) -0.002(9) 0.049(14) 0.015(13)
C16 0.048(11) 0.078(12) 0.18(2) -0.039(14) 0.002(13) -0.010(9)
C14 0.078(17) 0.12(2) 0.24(4) -0.08(2) -0.01(2) -0.039(17)

loop_
_atom_type_symbol
_atom_type_description
_atom_type_scat_dispersion_real
_atom_type_scat_dispersion_imag
_atom_type_scat_source
C C 0.0033 0.0016 'International Tables Vol C Tables 4.2.6.8 and 6.1.1.4'
H H 0.0000 0.0000 'International Tables Vol C Tables 4.2.6.8 and 6.1.1.4'
N N 0.0061 0.0033 'International Tables Vol C Tables 4.2.6.8 and 6.1.1.4'
O O 0.0106 0.0060 'International Tables Vol C Tables 4.2.6.8 and 6.1.1.4'
Tb Tb -0.1723 4.1537 'International Tables Vol C Tables 4.2.6.8 and 6.1.1.4'

loop_
_geom_angle_atom_site_label_1
_geom_angle_atom_site_label_2
_geom_angle_atom_site_label_3
_geom_angle
O1 Tb1 O2 51.33(19)
O1 Tb1 N5 71.95(19)
O1 Tb1 N7 25.89(17)
O1 Tb1 N2 76.93(19)
O1 Tb1 O5 84.4(2)
O1 Tb1 O8 138.7(3)
O1 Tb1 N3 124.7(2)
O1 Tb1 O7 148.5(2)
O1 Tb1 N9 150.0(2)
O1 Tb1 N4 115.2(2)
O1 Tb1 O4 72.4(2)
O2 Tb1 N5 72.97(19)
O2 Tb1 N7 25.64(18)
O2 Tb1 N2 77.57(19)
O2 Tb1 N3 81.7(2)
O2 Tb1 N9 158.0(2)
O2 Tb1 N4 71.5(2)
O2 Tb1 O4 120.1(2)
N5 Tb1 N7 68.18(19)
N5 Tb1 N2 146.2(2)
N5 Tb1 N3 125.6(2)
N5 Tb1 N9 105.1(3)
N5 Tb1 N4 63.6(2)
N5 Tb1 O4 110.6(2)
N2 Tb1 N7 78.13(19)
N2 Tb1 N9 108.4(3)
N2 Tb1 N4 121.4(2)
N2 Tb1 O4 70.9(2)
O5 Tb1 O2 129.4(2)
O5 Tb1 N5 70.5(2)
O5 Tb1 N7 106.4(2)
O5 Tb1 N2 119.4(2)
O5 Tb1 O8 74.3(2)
O5 Tb1 N3 148.7(3)
O5 Tb1 N9 67.1(2)
O5 Tb1 N4 118.8(2)
O5 Tb1 O4 48.4(2)
O8 Tb1 O2 155.0(2)
O8 Tb1 N5 129.3(2)
O8 Tb1 N7 158.9(2)
O8 Tb1 N2 83.3(2)
O8 Tb1 N3 75.5(3)
O8 Tb1 N9 25.8(2)
O8 Tb1 N4 106.1(3)
O8 Tb1 O4 66.9(3)
N3 Tb1 N7 104.7(2)
N3 Tb1 N2 64.3(2)
N3 Tb1 N9 82.1(2)
N3 Tb1 N4 63.0(2)
N3 Tb1 O4 123.7(2)
O7 Tb1 O2 138.6(2)
O7 Tb1 N5 83.2(2)
O7 Tb1 N7 150.5(2)
O7 Tb1 N2 130.4(2)
O7 Tb1 O5 68.9(3)
O7 Tb1 O8 50.2(2)
O7 Tb1 N3 85.5(3)
O7 Tb1 N9 24.6(2)
O7 Tb1 N4 67.6(3)
O7 Tb1 O4 99.7(3)
N9 Tb1 N7 172.3(2)
N4 Tb1 N7 92.2(2)
N4 Tb1 N9 87.8(3)
N4 Tb1 O4 166.0(3)
O4 Tb1 N7 97.3(3)
O4 Tb1 N9 81.5(3)
N7 O1 Tb1 96.3(4)
N7 O2 Tb1 95.2(5)
C22 N5 Tb1 136.5(5)
C21 N5 Tb1 118.1(5)
C21 N5 C22 105.3(6)
O1 N7 Tb1 57.8(4)
O2 N7 Tb1 59.1(4)
O2 N7 O1 116.3(7)
O3 N7 Tb1 170.7(6)
O3 N7 O1 122.1(7)
O3 N7 O2 121.6(8)
C7 N2 Tb1 138.0(5)
C8 N2 Tb1 116.1(5)
C8 N2 C7 105.6(7)
N8 O5 Tb1 99.8(6)
N9 O8 Tb1 95.3(6)
C2 N1 C8 106.1(7)
C2 N1 C1 125.7(8)
C8 N1 C1 128.0(9)
C9 N3 Tb1 120.7(6)
C9 N3 C10 124.1(7)
C10 N3 Tb1 115.1(6)
N9 O7 Tb1 97.4(6)
C21 N6 C27 106.6(7)
C21 N6 C28 127.5(8)
C27 N6 C28 125.9(8)
O8 N9 Tb1 58.9(5)
O7 N9 Tb1 57.9(5)
O7 N9 O8 116.1(9)
O7 N9 O9 123.8(11)
O9 N9 Tb1 169.5(7)
O9 N9 O8 120.0(11)
N5 C22 C27 109.5(7)
C23 C22 N5 131.1(7)
C23 C22 C27 119.4(8)
C20 N4 Tb1 119.6(6)
C20 N4 C18 119.5(7)
C18 N4 Tb1 120.9(5)
O4 N8 O5 116.6(9)
O4 N8 O6 126.3(9)
O6 N8 O5 117.1(9)
N8 O4 Tb1 94.6(6)
N5 C21 N6 113.2(8)
N5 C21 C20 120.9(7)
N6 C21 C20 125.8(7)
N2 C7 C2 107.3(8)
C6 C7 N2 130.5(8)
C6 C7 C2 122.2(9)
N1 C2 C7 107.4(8)
N1 C2 C3 132.6(10)
C3 C2 C7 120.1(10)
N2 C8 N1 113.5(8)
N2 C8 C9 121.3(8)
N1 C8 C9 125.1(8)
C22 C23 C24 118.6(9)
N6 C27 C22 105.5(7)
N6 C27 C26 132.9(9)
C22 C27 C26 121.6(9)
N4 C20 C21 117.4(7)
C25 C26 C27 116.2(9)
N3 C9 C8 117.3(7)
C25 C24 C23 121.6(10)
C7 C6 C5 116.4(10)
C4 C3 C2 116.2(11)
C24 C25 C26 122.5(10)
C3 C4 C5 124.1(11)
C4 C5 C6 121.1(11)
C10 C18 N4 109.6(8)
C17 C18 N4 111.0(12)
C17 C18 C10 113.2(15)
C17 C18 C16 87.0(16)
C16 C18 N4 122.3(13)
C16 C18 C10 111.9(12)
C18 C10 N3 108.6(8)
C18 C10 C11 113.2(8)
C11 C10 N3 117.1(10)
C13 C11 C10 112.6(15)
C13 C11 C12 71.1(18)
C12 C11 C10 119.0(17)
C11 C13 C15 122.4(19)
C11 C13 C12 58.8(17)
C12 C13 C15 91(2)
C17 C15 C13 103.8(17)
C14 C15 C13 84.4(19)
C14 C15 C17 102.9(19)
C11 C12 C13 50.1(12)
C11 C12 C14 114.6(19)
C14 C12 C13 89(2)
C18 C17 C15 108.6(16)
C18 C17 C16 46.7(10)
C15 C17 C16 77.4(15)
C18 C16 C17 46.3(10)
C18 C16 C14 115.0(19)
C14 C16 C17 88(2)
C15 C14 C16 91.2(19)
C12 C14 C15 95(2)
C12 C14 C16 111(2)

loop_
_geom_bond_atom_site_label_1
_geom_bond_atom_site_label_2
_geom_bond_distance
Tb1 O1 2.452(5)
Tb1 O2 2.483(6)
Tb1 N5 2.516(6)
Tb1 N7 2.881(7)
Tb1 N2 2.543(6)
Tb1 O5 2.475(7)
Tb1 O8 2.475(7)
Tb1 N3 2.541(7)
Tb1 O7 2.459(7)
Tb1 N9 2.877(9)
Tb1 N4 2.582(6)
Tb1 O4 2.612(8)
O1 N7 1.265(8)
O2 N7 1.252(8)
N5 C22 1.389(9)
N5 C21 1.313(9)
N7 O3 1.207(8)
N2 C7 1.388(10)
N2 C8 1.319(9)
O5 N8 1.258(9)
O8 N9 1.256(11)
N1 C2 1.356(11)
N1 C8 1.357(10)
N1 C1 1.481(10)
N3 C9 1.257(11)
N3 C10 1.514(12)
O7 N9 1.209(10)
N6 C21 1.356(9)
N6 C27 1.388(11)
N6 C28 1.464(10)
N9 O9 1.233(10)
C22 C23 1.367(11)
C22 C27 1.397(10)
N4 C20 1.258(10)
N4 C18 1.498(11)
N8 O4 1.199(11)
N8 O6 1.220(10)
C21 C20 1.432(12)
C7 C2 1.419(11)
C7 C6 1.387(12)
C2 C3 1.417(13)
C8 C9 1.443(12)
C23 C24 1.385(11)
C27 C26 1.405(12)
C26 C25 1.370(15)
C24 C25 1.343(15)
C6 C5 1.398(13)
C3 C4 1.363(16)
C4 C5 1.381(17)
C18 C10 1.456(13)
C18 C17 1.36(2)
C18 C16 1.37(2)
C10 C11 1.508(13)
C11 C13 1.21(2)
C11 C12 1.35(3)
C13 C15 1.57(3)
C13 C12 1.49(3)
C15 C17 1.54(3)
C15 C14 1.50(4)
C12 C14 1.46(4)
C17 C16 1.88(3)
C16 C14 1.52(3)
